data_2006996
loop_
_publ_author_name
'Rangan, Krishnaswamy Kasthuri'
'Piffard, Yves'
'Joubert, Olivier'
'Tournoux, Michel'

_publ_section_title
;
 Li~2~VOSiO~4~: a Natisite-Type Structure
;
_journal_issue 2
_journal_name_full 'Acta Crystallographica Section C'
_journal_page_first 176
_journal_page_last 177
_journal_paper_doi 10.1107/S0108270197014650
_journal_volume 54
_journal_year 1998
_chemical_formula_iupac 'Li2 V O Si O4'
_chemical_formula_moiety 'Li2 O5 Si V'
_chemical_formula_sum 'Li2 O5 Si V'
_chemical_formula_weight 172.91
_chemical_name_systematic ?
_space_group_IT_number 129
_symmetry_cell_setting tetragonal
_symmetry_space_group_name_Hall '-P 4a 2a'
_symmetry_space_group_name_H-M 'P 4/n m m :2'
_cell_angle_alpha 90.00
_cell_angle_beta 90.00
_cell_angle_gamma 90.00
_cell_formula_units_Z 2
_cell_length_a 6.3550(9)
_cell_length_b 6.3550(9)
_cell_length_c 4.4490(9)
_cell_measurement_reflns_used 25
_cell_measurement_temperature 293(2)
_cell_measurement_theta_max 13.72
_cell_measurement_theta_min 4.57
_cell_volume 179.68(5)
_computing_cell_refinement 'CAD-4 Software'
_computing_data_collection 'CAD-4 Software (Enraf-Nonius, 1989)'
_computing_data_reduction 'XPREP SHELXTL (Sheldrick, 1994)'
_computing_publication_material SHELXTL
_computing_structure_refinement 'XL SHELXTL'
_computing_structure_solution 'XS SHELXTL'
_diffrn_ambient_temperature 293
_diffrn_measurement_device 'Enraf-Nonius CAD-4 diffractometer'
_diffrn_measurement_method \w
_diffrn_radiation_monochromator graphite
_diffrn_radiation_source xray_tube
_diffrn_radiation_type 'Mo K\a'
_diffrn_radiation_wavelength 0.71073
_diffrn_reflns_av_R_equivalents 0.1108
_diffrn_reflns_av_sigmaI/netI 0.1090
_diffrn_reflns_limit_h_max 10
_diffrn_reflns_limit_h_min -1
_diffrn_reflns_limit_k_max 10
_diffrn_reflns_limit_k_min -1
_diffrn_reflns_limit_l_max 7
_diffrn_reflns_limit_l_min -1
_diffrn_reflns_number 701
_diffrn_reflns_theta_max 34.96
_diffrn_reflns_theta_min 4.54
_diffrn_standards_decay_% 0.0017
_diffrn_standards_interval_time 60
_diffrn_standards_number 3
_exptl_absorpt_coefficient_mu 2.980
_exptl_absorpt_correction_T_max 0.9031
_exptl_absorpt_correction_T_min 0.8650
_exptl_absorpt_correction_type integration
_exptl_absorpt_process_details '(SHELXTL; Sheldrick, 1995)'
_exptl_crystal_colour red
_exptl_crystal_density_diffrn 3.196
_exptl_crystal_density_method 'not measured'
_exptl_crystal_description Parallelepiped
_exptl_crystal_F_000 166
_exptl_crystal_size_max 0.05
_exptl_crystal_size_mid 0.05
_exptl_crystal_size_min 0.03
_refine_diff_density_max 0.925
_refine_diff_density_min -0.917
_refine_ls_extinction_method none
_refine_ls_goodness_of_fit_all 1.016
_refine_ls_goodness_of_fit_obs 1.119
_refine_ls_hydrogen_treatment none
_refine_ls_matrix_type full
_refine_ls_number_parameters 16
_refine_ls_number_reflns 252
_refine_ls_number_restraints 0
_refine_ls_restrained_S_all 1.016
_refine_ls_restrained_S_obs 1.119
_refine_ls_R_factor_all 0.0974
_refine_ls_R_factor_obs .0453
_refine_ls_shift/esd_max 0.000
_refine_ls_shift/esd_mean 0.000
_refine_ls_structure_factor_coef Fsqd
_refine_ls_weighting_details 'w = 1/[\s^2^(Fo^2^)+(0.0095P)^2^+0.6350P] where P=(Fo^2^+2Fc^2^)/3'
_refine_ls_weighting_scheme calc
_refine_ls_wR_factor_all 0.0880
_refine_ls_wR_factor_obs .0771
_reflns_number_observed 165
_reflns_number_total 252
_reflns_observed_criterion I>2\s(I)
_cod_data_source_file br1196.cif
_cod_data_source_block liv
_cod_depositor_comments
;
The following automatic conversions were performed:
'_symmetry_cell_setting' value 'Tetragonal' changed to 'tetragonal'
according to '/home/saulius/struct/CIF-dictionaries/cif_core.dic'
dictionary named 'cif_core.dic' version 2.4.1 from 2010-06-29.

Automatic conversion script
Id: cif_fix_enum 1527 2010-12-29 10:47:43Z saulius 

The following automatic conversions were performed:

'_symmetry_cell_setting' value 'Tetragonal' changed to 'tetragonal'
according to /home/saulius/struct/CIF-dictionaries/cif_core.dic
dictionary named 'cif_core.dic' version 2.4.1 from 2010-06-29.

Automatic conversion script
Id: cif_fix_values 1715 2011-07-08 13:25:40Z adriana 

The following automatic conversions were performed:

'_refine_ls_weighting_scheme' value 'calc w =
1/[\s^2^(Fo^2^)+(0.0095P)^2^+0.6350P] where P=(Fo^2^+2Fc^2^)/3' was
changed to 'calc'. New tag '_refine_ls_weighting_details' was
created. The value of the new tag was set to 'w =
1/[\s^2^(Fo^2^)+(0.0095P)^2^+0.6350P] where P=(Fo^2^+2Fc^2^)/3'.

Automatic conversion script
Id: cif_fix_values 3143 2015-03-26 13:38:13Z robertas 
;
_cod_original_sg_symbol_H-M 'P 4/n m m'
_cod_database_code 2006996
_cod_database_fobs_code 2006996

loop_
_symmetry_equiv_pos_as_xyz
'x, y, z'
'-x+1/2, -y+1/2, z'
'-y+1/2, x, z'
'y, -x+1/2, z'
'-x, y+1/2, -z'
'x+1/2, -y, -z'
'y+1/2, x+1/2, -z'
'-y, -x, -z'
'-x, -y, -z'
'x-1/2, y-1/2, -z'
'y-1/2, -x, -z'
'-y, x-1/2, -z'
'x, -y-1/2, z'
'-x-1/2, y, z'
'-y-1/2, -x-1/2, z'
'y, x, z'

loop_
_atom_site_aniso_label
_atom_site_aniso_U_11
_atom_site_aniso_U_22
_atom_site_aniso_U_33
_atom_site_aniso_U_12
_atom_site_aniso_U_13
_atom_site_aniso_U_23
V .0037(4) .0037(4) .0038(7) .000 .000 .000
Si .0026(6) .0026(6) .0028(10) .000 .000 .000
O1 .0028(12) .0070(13) .0073(14) .000 .0006(12) .000
O2 .016(2) .016(2) .004(3) .000 .000 .000

loop_
_atom_site_label
_atom_site_fract_x
_atom_site_fract_y
_atom_site_fract_z
_atom_site_U_iso_or_equiv
_atom_site_thermal_displace_type
_atom_site_calc_flag
_atom_site_refinement_flags
_atom_site_occupancy
_atom_site_disorder_group
_atom_site_type_symbol
Li .5000 .0000 .5000 .022(3) Uiso d S 1 . Li
V .2500 .2500 .0857(4) .0037(3) Uani d S 1 . V
Si .7500 .2500 .0000 .0027(5) Uani d S 1 . Si
O1 .5433(4) .2500 .2180(7) .0057(6) Uani d S 1 . O
O2 .2500 .2500 -.2791(14) .0117(14) Uani d S 1 . O

loop_
_atom_type_symbol
_atom_type_description
_atom_type_scat_dispersion_real
_atom_type_scat_dispersion_imag
_atom_type_scat_source
Li Li -0.0003 0.0001 'International Tables Vol C Tables 4.2.6.8 and 6.1.1.4'
O O 0.0106 0.0060 'International Tables Vol C Tables 4.2.6.8 and 6.1.1.4'
Si Si 0.0817 0.0704 'International Tables Vol C Tables 4.2.6.8 and 6.1.1.4'
V V 0.3005 0.5294 'International Tables Vol C Tables 4.2.6.8 and 6.1.1.4'

loop_
_geom_angle_atom_site_label_1
_geom_angle_atom_site_label_2
_geom_angle_atom_site_label_3
_geom_angle_site_symmetry_1
_geom_angle_site_symmetry_3
_geom_angle
_geom_angle_publ_flag
O1 Li O1 12_656 9_656 80.3(2) yes
O1 Li O2 12_656 9_655 80.20(10) yes
O2 V O1 . 3 107.50(10) yes
O1 V O1 3 4 145.0(2) yes
O1 V O1 3 2 84.80(6) yes
O1 Si O1 . 12_655 110.60(10) yes
O1 Si O1 . 2_655 107.1(2) yes

loop_
_geom_bond_atom_site_label_1
_geom_bond_atom_site_label_2
_geom_bond_site_symmetry_2
_geom_bond_distance
_geom_bond_publ_flag
Li O1 12_656 2.043(2) yes
Li O1 4 2.043(2) ?
Li O1 9_656 2.043(2) ?
Li O1 . 2.043(2) ?
Li O2 9_655 2.452(2) yes
Li O2 1_556 2.452(2) ?
Li V . 2.9057(11) ?
Li V 9_656 2.9057(11) ?
Li Si 9_655 3.1617(4) ?
Li Si 1_556 3.1617(4) ?
Li Si . 3.1617(4) ?
Li Si 9_656 3.1617(4) ?
V O2 . 1.623(6) yes
V O1 3 1.955(3) yes
V O1 4 1.955(3) ?
V O1 2 1.955(3) ?
V O1 . 1.955(3) ?
V Li 3 2.9057(11) ?
V Li 2 2.9057(11) ?
V Li 4 2.9057(11) ?
Si O1 . 1.633(3) yes
Si O1 12_655 1.633(3) ?
Si O1 2_655 1.633(3) ?
Si O1 11_665 1.633(3) ?
Si Li 1_554 3.1617(4) ?
Si Li 2_655 3.1617(4) ?
Si Li 3_554 3.1617(4) ?
Si Li 3 3.1617(4) ?
Si Li 4_654 3.1617(4) ?
Si Li 4_655 3.1617(4) ?
Si Li 2_654 3.1617(4) ?
O1 Li 3 2.043(2) ?
O2 Li 4_554 2.452(2) ?
O2 Li 3_554 2.452(2) ?
O2 Li 1_554 2.452(2) ?
O2 Li 2_554 2.452(2) ?
